data_7063030
loop_
_publ_author_name
'Antala, Jakub'
'Schulz, Ji\<r\'i'
'C\'isa\<rov\'a, Ivana'
'\<St\<epni\<cka, Petr'

_publ_section_title
;
 Synthesis, reactivity and coordination behaviour of a ferrocene
 phosphinostibine and intramolecular interactions in its P(v) and Sb(v)
 derivatives
;
_journal_issue 12
_journal_name_full 'New Journal of Chemistry'
_journal_page_first 5107
_journal_page_last 5119
_journal_paper_doi 10.1039/D4NJ00349G
_journal_volume 48
_journal_year 2024
_chemical_formula_moiety 'C34 H40 Cl2 Fe P Pt Sb, C H2 Cl2'
_chemical_formula_sum 'C35 H42 Cl4 Fe P Pt Sb'
_chemical_formula_weight 1008.14
_space_group_crystal_system monoclinic
_space_group_IT_number 14
_space_group_name_Hall '-P 2yn'
_space_group_name_H-M_alt 'P 1 21/n 1'
_atom_sites_solution_hydrogens mixed
_atom_sites_solution_primary direct
_atom_sites_solution_secondary difmap
_audit_creation_method SHELXL-2017/1
_audit_update_record
;
2023-12-20 deposited with the CCDC.	2024-02-14 downloaded from the CCDC.
;
_cell_angle_alpha 90
_cell_angle_beta 93.5470(10)
_cell_angle_gamma 90
_cell_formula_units_Z 4
_cell_length_a 11.1232(5)
_cell_length_b 20.3402(9)
_cell_length_c 15.3930(6)
_cell_measurement_reflns_used 9741
_cell_measurement_temperature 120(2)
_cell_measurement_theta_max 27.47
_cell_measurement_theta_min 2.33
_cell_volume 3476.0(3)
_computing_cell_refinement 'SAINT V8.40A (Bruker Nano, Inc., 2019)'
_computing_data_collection 'Bruker Instrument Service vV6.2.12'
_computing_data_reduction 'SAINT V8.40A (Bruker Nano, Inc., 2019)'
_computing_molecular_graphics 'PLATON (Spek, 2017)'
_computing_publication_material 'PLATON (Spek, 2017)'
_computing_structure_refinement 'SHELXL-2017/1 (Sheldrick, 2017)'
_computing_structure_solution 'SHELXT 2014/5 (Sheldrick, 2014)'
_diffrn_ambient_temperature 120(2)
_diffrn_measured_fraction_theta_full 0.999
_diffrn_measured_fraction_theta_max 0.995
_diffrn_measurement_device_type 'Bruker D8 VENTURE Kappa Duo with PHOTON III'
_diffrn_measurement_method '\f and \w scans'
_diffrn_radiation_monochromator 'Quazar Mo multilayer optic'
_diffrn_radiation_source 'I\mS micro-focus sealed tube'
_diffrn_radiation_type MoK\a
_diffrn_radiation_wavelength 0.71073
_diffrn_reflns_av_R_equivalents 0.0235
_diffrn_reflns_av_unetI/netI 0.0137
_diffrn_reflns_Laue_measured_fraction_full 0.999
_diffrn_reflns_Laue_measured_fraction_max 0.995
_diffrn_reflns_limit_h_max 14
_diffrn_reflns_limit_h_min -14
_diffrn_reflns_limit_k_max 26
_diffrn_reflns_limit_k_min -26
_diffrn_reflns_limit_l_max 19
_diffrn_reflns_limit_l_min -19
_diffrn_reflns_number 55657
_diffrn_reflns_point_group_measured_fraction_full 0.999
_diffrn_reflns_point_group_measured_fraction_max 0.995
_diffrn_reflns_theta_full 25.242
_diffrn_reflns_theta_max 27.514
_diffrn_reflns_theta_min 2.090
_exptl_absorpt_coefficient_mu 5.577
_exptl_absorpt_correction_T_max 0.65
_exptl_absorpt_correction_T_min 0.51
_exptl_absorpt_correction_type multi-scan
_exptl_absorpt_process_details 'SADABS-2016/2 - Bruker AXS'
_exptl_crystal_colour orange
_exptl_crystal_density_diffrn 1.926
_exptl_crystal_description plate
_exptl_crystal_F_000 1960
_exptl_crystal_size_max 0.20
_exptl_crystal_size_mid 0.16
_exptl_crystal_size_min 0.09
_refine_diff_density_max 0.429
_refine_diff_density_min -0.467
_refine_diff_density_rms 0.061
_refine_ls_extinction_method none
_refine_ls_goodness_of_fit_ref 1.070
_refine_ls_hydrogen_treatment constr
_refine_ls_matrix_type full
_refine_ls_number_parameters 392
_refine_ls_number_reflns 7954
_refine_ls_number_restraints 0
_refine_ls_restrained_S_all 1.070
_refine_ls_R_factor_all 0.0130
_refine_ls_R_factor_gt 0.0123
_refine_ls_shift/su_max 0.005
_refine_ls_shift/su_mean 0.000
_refine_ls_structure_factor_coef Fsqd
_refine_ls_weighting_details 'w=1/[\s^2^(Fo^2^)+(0.0090P)^2^+2.6320P] where P=(Fo^2^+2Fc^2^)/3'
_refine_ls_weighting_scheme calc
_refine_ls_wR_factor_gt 0.0284
_refine_ls_wR_factor_ref 0.0287
_reflns_Friedel_coverage 0.000
_reflns_number_gt 7751
_reflns_number_total 7954
_reflns_threshold_expression 'I > 2\s(I)'
_cod_data_source_file d4nj00349g3.cif
_cod_data_source_block ja13
_cod_depositor_comments 'Adding full bibliography for 7063018--7063034.cif.'
_cod_original_sg_symbol_H-M 'P 21/n'
_cod_database_code 7063030
_shelx_space_group_comment
;
The symmetry employed for this shelxl refinement is uniquely defined
by the following loop, which should always be used as a source of
symmetry information in preference to the above space-group names.
They are only intended as comments.
;
_shelx_estimated_absorpt_t_min 0.402
_shelx_estimated_absorpt_t_max 0.634

loop_
_space_group_symop_operation_xyz
'x, y, z'
'-x+1/2, y+1/2, -z+1/2'
'-x, -y, -z'
'x-1/2, -y-1/2, z-1/2'

loop_
_atom_site_label
_atom_site_type_symbol
_atom_site_fract_x
_atom_site_fract_y
_atom_site_fract_z
_atom_site_U_iso_or_equiv
_atom_site_adp_type
_atom_site_occupancy
_atom_site_site_symmetry_order
_atom_site_calc_flag
_atom_site_refinement_flags_posn
_atom_site_refinement_flags_adp
_atom_site_refinement_flags_occupancy
_atom_site_disorder_assembly
_atom_site_disorder_group
Pt Pt 0.46231(2) 0.30362(2) 0.39251(2) 0.00979(2) Uani 1 1 d . . . . .
Cl2 Cl 0.60554(4) 0.29731(2) 0.51332(3) 0.01756(8) Uani 1 1 d . . . . .
Cl1 Cl 0.62220(3) 0.33044(2) 0.30673(3) 0.01840(8) Uani 1 1 d . . . . .
Fe Fe 0.05239(2) 0.30970(2) 0.37617(2) 0.01083(5) Uani 1 1 d . . . . .
Sb Sb 0.32074(2) 0.27022(2) 0.50528(2) 0.01023(3) Uani 1 1 d . . . . .
P P 0.33071(4) 0.29839(2) 0.27547(3) 0.00977(7) Uani 1 1 d . . . . .
C1 C 0.13187(14) 0.27215(8) 0.48770(10) 0.0124(3) Uani 1 1 d . . . . .
C2 C 0.06314(15) 0.32953(8) 0.50579(10) 0.0153(3) Uani 1 1 d . . . . .
H2 H 0.093594 0.368798 0.532341 0.018 Uiso 1 1 calc R U . . .
C4 C -0.06668(15) 0.25344(9) 0.44090(11) 0.0171(3) Uani 1 1 d . . . . .
H4 H -0.137938 0.233034 0.416725 0.020 Uiso 1 1 calc R U . . .
C3 C -0.05885(15) 0.31734(9) 0.47696(11) 0.0174(3) Uani 1 1 d . . . . .
H3 H -0.124021 0.347117 0.481214 0.021 Uiso 1 1 calc R U . . .
C5 C 0.05087(14) 0.22476(8) 0.44701(10) 0.0144(3) Uani 1 1 d . . . . .
H5 H 0.071640 0.182125 0.427670 0.017 Uiso 1 1 calc R U . . .
C6 C 0.17601(14) 0.32250(8) 0.28556(10) 0.0119(3) Uani 1 1 d . . . . .
C7 C 0.13857(15) 0.38455(8) 0.31933(11) 0.0149(3) Uani 1 1 d . . . . .
H7 H 0.189449 0.416095 0.348538 0.018 Uiso 1 1 calc R U . . .
C8 C 0.01198(15) 0.39055(9) 0.30141(11) 0.0184(3) Uani 1 1 d . . . . .
H8 H -0.036177 0.426915 0.316388 0.022 Uiso 1 1 calc R U . . .
C9 C -0.02990(15) 0.33305(9) 0.25744(11) 0.0181(3) Uani 1 1 d . . . . .
H9 H -0.111124 0.324099 0.238409 0.022 Uiso 1 1 calc R U . . .
C10 C 0.06987(15) 0.29103(9) 0.24657(11) 0.0155(3) Uani 1 1 d . . . . .
H10 H 0.067167 0.249412 0.218501 0.019 Uiso 1 1 calc R U . . .
C11 C 0.32263(14) 0.21267(8) 0.23542(10) 0.0122(3) Uani 1 1 d . . . . .
H11 H 0.270081 0.211723 0.180329 0.015 Uiso 1 1 calc R U . . .
C12 C 0.44783(16) 0.18724(8) 0.21556(12) 0.0181(3) Uani 1 1 d . . . . .
H12A H 0.479386 0.213869 0.168185 0.022 Uiso 1 1 calc R U . . .
H12B H 0.503376 0.192511 0.267872 0.022 Uiso 1 1 calc R U . . .
C13 C 0.44431(18) 0.11469(9) 0.18841(12) 0.0234(4) Uani 1 1 d . . . . .
H13A H 0.397550 0.110272 0.131870 0.028 Uiso 1 1 calc R U . . .
H13B H 0.527364 0.099254 0.180601 0.028 Uiso 1 1 calc R U . . .
C14 C 0.38753(18) 0.07169(9) 0.25593(13) 0.0250(4) Uani 1 1 d . . . . .
H14A H 0.382834 0.025697 0.234963 0.030 Uiso 1 1 calc R U . . .
H14B H 0.438374 0.072518 0.311030 0.030 Uiso 1 1 calc R U . . .
C15 C 0.26205(17) 0.09635(9) 0.27220(13) 0.0230(4) Uani 1 1 d . . . . .
H15A H 0.227111 0.068891 0.317385 0.028 Uiso 1 1 calc R U . . .
H15B H 0.209653 0.092497 0.218064 0.028 Uiso 1 1 calc R U . . .
C16 C 0.26651(16) 0.16799(8) 0.30195(11) 0.0182(3) Uani 1 1 d . . . . .
H16A H 0.314179 0.171103 0.358285 0.022 Uiso 1 1 calc R U . . .
H16B H 0.183760 0.183298 0.311091 0.022 Uiso 1 1 calc R U . . .
C17 C 0.37170(14) 0.34965(8) 0.18242(10) 0.0118(3) Uani 1 1 d . . . . .
H17 H 0.449639 0.332491 0.162532 0.014 Uiso 1 1 calc R U . . .
C18 C 0.39181(15) 0.42196(8) 0.20881(10) 0.0145(3) Uani 1 1 d . . . . .
H18A H 0.316144 0.440538 0.229001 0.017 Uiso 1 1 calc R U . . .
H18B H 0.454144 0.424604 0.257458 0.017 Uiso 1 1 calc R U . . .
C19 C 0.43189(15) 0.46197(8) 0.13147(11) 0.0159(3) Uani 1 1 d . . . . .
H19A H 0.444910 0.508280 0.149487 0.019 Uiso 1 1 calc R U . . .
H19B H 0.509253 0.444408 0.112922 0.019 Uiso 1 1 calc R U . . .
C20 C 0.33776(15) 0.45920(8) 0.05523(11) 0.0165(3) Uani 1 1 d . . . . .
H20A H 0.262121 0.479891 0.072162 0.020 Uiso 1 1 calc R U . . .
H20B H 0.366884 0.484035 0.005358 0.020 Uiso 1 1 calc R U . . .
C21 C 0.31357(16) 0.38810(8) 0.02850(10) 0.0173(3) Uani 1 1 d . . . . .
H21A H 0.386775 0.369556 0.004430 0.021 Uiso 1 1 calc R U . . .
H21B H 0.248024 0.386977 -0.018010 0.021 Uiso 1 1 calc R U . . .
C22 C 0.27803(15) 0.34532(8) 0.10470(10) 0.0155(3) Uani 1 1 d . . . . .
H22A H 0.270385 0.299023 0.085282 0.019 Uiso 1 1 calc R U . . .
H22B H 0.198638 0.359759 0.123361 0.019 Uiso 1 1 calc R U . . .
C23 C 0.33553(14) 0.32563(8) 0.62287(10) 0.0134(3) Uani 1 1 d . . . . .
C24 C 0.26656(15) 0.30665(8) 0.69114(11) 0.0166(3) Uani 1 1 d . . . . .
H24 H 0.216414 0.268899 0.685316 0.020 Uiso 1 1 calc R U . . .
C25 C 0.27118(16) 0.34299(9) 0.76784(11) 0.0199(4) Uani 1 1 d . . . . .
H25 H 0.224547 0.329881 0.814511 0.024 Uiso 1 1 calc R U . . .
C26 C 0.34368(17) 0.39826(9) 0.77622(12) 0.0236(4) Uani 1 1 d . . . . .
H26 H 0.346475 0.423153 0.828523 0.028 Uiso 1 1 calc R U . . .
C27 C 0.41222(18) 0.41726(9) 0.70824(12) 0.0246(4) Uani 1 1 d . . . . .
H27 H 0.462083 0.455111 0.714200 0.030 Uiso 1 1 calc R U . . .
C28 C 0.40824(16) 0.38114(9) 0.63140(11) 0.0199(4) Uani 1 1 d . . . . .
H28 H 0.455069 0.394357 0.584876 0.024 Uiso 1 1 calc R U . . .
C29 C 0.34618(14) 0.17090(8) 0.54576(10) 0.0134(3) Uani 1 1 d . . . . .
C30 C 0.45277(15) 0.13808(9) 0.53012(11) 0.0171(3) Uani 1 1 d . . . . .
H30 H 0.513436 0.159590 0.499873 0.021 Uiso 1 1 calc R U . . .
C31 C 0.47000(16) 0.07378(9) 0.55893(12) 0.0215(4) Uani 1 1 d . . . . .
H31 H 0.542117 0.051152 0.547691 0.026 Uiso 1 1 calc R U . . .
C32 C 0.38202(17) 0.04256(9) 0.60411(12) 0.0226(4) Uani 1 1 d . . . . .
H32 H 0.394263 -0.001275 0.624020 0.027 Uiso 1 1 calc R U . . .
C33 C 0.27644(16) 0.07526(9) 0.62016(11) 0.0190(3) Uani 1 1 d . . . . .
H33 H 0.216761 0.053963 0.651618 0.023 Uiso 1 1 calc R U . . .
C34 C 0.25756(15) 0.13931(8) 0.59030(10) 0.0153(3) Uani 1 1 d . . . . .
H34 H 0.184409 0.161367 0.600301 0.018 Uiso 1 1 calc R U . . .
C1S C 0.69009(18) 0.46733(10) 0.47541(15) 0.0310(4) Uani 1 1 d . . . . .
H1SA H 0.686542 0.418985 0.482224 0.037 Uiso 1 1 d R U . . .
H1SB H 0.639276 0.479583 0.422827 0.037 Uiso 1 1 d R U . . .
Cl1S Cl 0.63426(5) 0.50566(3) 0.56796(3) 0.03455(11) Uani 1 1 d . . . . .
Cl2S Cl 0.84205(19) 0.49132(7) 0.4659(3) 0.0395(5) Uani 0.845(13) 1 d . . P . .
Cl2D Cl 0.8255(9) 0.4959(4) 0.4367(10) 0.0395(5) Uani 0.155(13) 1 d . . P . .

loop_
_atom_site_aniso_label
_atom_site_aniso_U_11
_atom_site_aniso_U_22
_atom_site_aniso_U_33
_atom_site_aniso_U_23
_atom_site_aniso_U_13
_atom_site_aniso_U_12
Pt 0.00795(3) 0.01065(3) 0.01071(3) 0.00024(2) 0.00009(2) -0.00040(2)
Cl2 0.01233(18) 0.0222(2) 0.01747(19) 0.00326(15) -0.00462(14) -0.00093(15)
Cl1 0.01122(17) 0.0264(2) 0.01791(19) 0.00201(16) 0.00375(14) -0.00188(15)
Fe 0.00877(10) 0.01221(11) 0.01148(10) 0.00227(8) 0.00039(8) 0.00034(8)
Sb 0.00914(5) 0.01172(5) 0.00973(5) 0.00096(4) -0.00024(4) -0.00023(4)
P 0.00967(18) 0.00958(18) 0.01004(18) 0.00018(14) 0.00051(14) -0.00040(14)
C1 0.0097(7) 0.0162(8) 0.0112(7) 0.0026(6) 0.0004(6) 0.0002(6)
C2 0.0160(8) 0.0168(8) 0.0133(7) 0.0002(6) 0.0026(6) 0.0014(6)
C4 0.0110(8) 0.0226(9) 0.0176(8) 0.0075(7) 0.0008(6) -0.0039(6)
C3 0.0121(8) 0.0240(9) 0.0166(8) 0.0057(7) 0.0050(6) 0.0036(7)
C5 0.0138(8) 0.0148(8) 0.0148(8) 0.0037(6) 0.0010(6) -0.0021(6)
C6 0.0114(7) 0.0134(7) 0.0109(7) 0.0016(6) 0.0012(6) 0.0002(6)
C7 0.0172(8) 0.0116(8) 0.0162(8) 0.0029(6) 0.0047(6) 0.0003(6)
C8 0.0176(8) 0.0188(9) 0.0194(8) 0.0088(7) 0.0046(6) 0.0068(7)
C9 0.0126(8) 0.0279(9) 0.0136(8) 0.0068(7) -0.0013(6) 0.0020(7)
C10 0.0133(8) 0.0202(8) 0.0127(7) 0.0010(6) -0.0007(6) -0.0017(6)
C11 0.0142(8) 0.0096(7) 0.0129(7) -0.0007(6) 0.0003(6) -0.0007(6)
C12 0.0181(8) 0.0143(8) 0.0227(9) -0.0022(7) 0.0068(7) 0.0001(6)
C13 0.0279(10) 0.0161(9) 0.0275(9) -0.0050(7) 0.0110(8) 0.0014(7)
C14 0.0355(11) 0.0115(8) 0.0289(10) -0.0011(7) 0.0077(8) 0.0046(7)
C15 0.0290(10) 0.0123(8) 0.0286(10) 0.0003(7) 0.0092(8) -0.0046(7)
C16 0.0221(9) 0.0127(8) 0.0205(8) 0.0011(6) 0.0077(7) -0.0011(7)
C17 0.0123(7) 0.0118(7) 0.0113(7) 0.0007(6) 0.0016(6) -0.0007(6)
C18 0.0171(8) 0.0125(8) 0.0140(7) 0.0008(6) 0.0005(6) -0.0022(6)
C19 0.0152(8) 0.0132(8) 0.0195(8) 0.0026(6) 0.0017(6) -0.0020(6)
C20 0.0191(8) 0.0153(8) 0.0153(8) 0.0032(6) 0.0019(6) 0.0004(6)
C21 0.0239(9) 0.0164(8) 0.0116(7) 0.0013(6) 0.0009(6) 0.0001(7)
C22 0.0191(8) 0.0149(8) 0.0122(7) 0.0008(6) -0.0014(6) -0.0036(6)
C23 0.0130(7) 0.0153(8) 0.0116(7) -0.0004(6) -0.0015(6) 0.0017(6)
C24 0.0149(8) 0.0183(8) 0.0165(8) 0.0000(6) 0.0011(6) -0.0024(6)
C25 0.0190(8) 0.0262(9) 0.0147(8) -0.0007(7) 0.0035(6) 0.0003(7)
C26 0.0300(10) 0.0242(10) 0.0163(8) -0.0055(7) 0.0000(7) -0.0012(8)
C27 0.0319(10) 0.0203(9) 0.0216(9) -0.0036(7) 0.0017(7) -0.0096(8)
C28 0.0241(9) 0.0196(9) 0.0163(8) 0.0008(7) 0.0025(7) -0.0046(7)
C29 0.0148(8) 0.0142(8) 0.0106(7) -0.0006(6) -0.0035(6) -0.0010(6)
C30 0.0147(8) 0.0170(8) 0.0195(8) -0.0026(7) -0.0005(6) -0.0003(6)
C31 0.0163(8) 0.0169(9) 0.0304(10) -0.0054(7) -0.0043(7) 0.0044(7)
C32 0.0243(9) 0.0115(8) 0.0306(10) 0.0003(7) -0.0098(7) -0.0004(7)
C33 0.0191(8) 0.0159(8) 0.0212(8) 0.0030(7) -0.0054(7) -0.0053(7)
C34 0.0140(8) 0.0159(8) 0.0154(8) -0.0003(6) -0.0030(6) 0.0000(6)
C1S 0.0286(11) 0.0229(10) 0.0418(12) -0.0043(9) 0.0049(9) -0.0033(8)
Cl1S 0.0280(2) 0.0473(3) 0.0282(2) -0.0050(2) 0.00118(19) -0.0115(2)
Cl2S 0.0320(5) 0.0244(3) 0.0639(14) -0.0036(5) 0.0186(7) -0.0027(3)
Cl2D 0.0320(5) 0.0244(3) 0.0639(14) -0.0036(5) 0.0186(7) -0.0027(3)

loop_
_atom_type_symbol
_atom_type_description
_atom_type_scat_dispersion_real
_atom_type_scat_dispersion_imag
_atom_type_scat_source
C C 0.0033 0.0016 'International Tables Vol C Tables 4.2.6.8 and 6.1.1.4'
H H 0.0000 0.0000 'International Tables Vol C Tables 4.2.6.8 and 6.1.1.4'
Cl Cl 0.1484 0.1585 'International Tables Vol C Tables 4.2.6.8 and 6.1.1.4'
Fe Fe 0.3463 0.8444 'International Tables Vol C Tables 4.2.6.8 and 6.1.1.4'
P P 0.1023 0.0942 'International Tables Vol C Tables 4.2.6.8 and 6.1.1.4'
Pt Pt -1.7033 8.3905 'International Tables Vol C Tables 4.2.6.8 and 6.1.1.4'
Sb Sb -0.5866 1.5461 'International Tables Vol C Tables 4.2.6.8 and 6.1.1.4'

loop_
_geom_angle_atom_site_label_1
_geom_angle_atom_site_label_2
_geom_angle_atom_site_label_3
_geom_angle
_geom_angle_site_symmetry_1
_geom_angle_site_symmetry_3
_geom_angle_publ_flag
P Pt Cl1 92.212(15) . . ?
P Pt Cl2 173.979(15) . . ?
Cl1 Pt Cl2 87.599(15) . . ?
P Pt Sb 97.813(11) . . ?
Cl1 Pt Sb 169.567(11) . . ?
Cl2 Pt Sb 82.128(11) . . ?
C7 Fe C1 117.05(7) . . ?
C7 Fe C2 105.91(7) . . ?
C1 Fe C2 41.28(6) . . ?
C7 Fe C6 41.43(6) . . ?
C1 Fe C6 110.50(6) . . ?
C2 Fe C6 130.27(7) . . ?
C7 Fe C8 40.96(7) . . ?
C1 Fe C8 148.07(7) . . ?
C2 Fe C8 113.02(7) . . ?
C6 Fe C8 69.21(6) . . ?
C7 Fe C5 152.29(7) . . ?
C1 Fe C5 41.28(6) . . ?
C2 Fe C5 69.26(7) . . ?
C6 Fe C5 120.14(7) . . ?
C8 Fe C5 166.68(7) . . ?
C7 Fe C9 68.76(7) . . ?
C1 Fe C9 171.29(7) . . ?
C2 Fe C9 145.68(7) . . ?
C6 Fe C9 69.05(6) . . ?
C8 Fe C9 40.50(7) . . ?
C5 Fe C9 130.85(7) . . ?
C7 Fe C3 126.42(7) . . ?
C1 Fe C3 68.91(6) . . ?
C2 Fe C3 40.81(7) . . ?
C6 Fe C3 167.00(7) . . ?
C8 Fe C3 104.09(7) . . ?
C5 Fe C3 68.59(7) . . ?
C9 Fe C3 113.61(7) . . ?
C7 Fe C10 69.11(7) . . ?
C1 Fe C10 133.62(7) . . ?
C2 Fe C10 171.17(7) . . ?
C6 Fe C10 41.29(6) . . ?
C8 Fe C10 68.40(7) . . ?
C5 Fe C10 111.51(7) . . ?
C9 Fe C10 40.49(7) . . ?
C3 Fe C10 148.01(7) . . ?
C7 Fe C4 164.66(7) . . ?
C1 Fe C4 68.93(6) . . ?
C2 Fe C4 68.58(7) . . ?
C6 Fe C4 152.50(7) . . ?
C8 Fe C4 126.59(7) . . ?
C5 Fe C4 40.84(6) . . ?
C9 Fe C4 107.22(7) . . ?
C3 Fe C4 40.31(7) . . ?
C10 Fe C4 118.12(7) . . ?
C1 Sb C29 99.74(6) . . ?
C1 Sb C23 97.10(6) . . ?
C29 Sb C23 104.57(6) . . ?
C1 Sb Pt 124.83(4) . . ?
C29 Sb Pt 112.46(4) . . ?
C23 Sb Pt 115.21(4) . . ?
C6 P C11 104.95(7) . . ?
C6 P C17 101.26(7) . . ?
C11 P C17 106.40(7) . . ?
C6 P Pt 119.61(5) . . ?
C11 P Pt 109.08(5) . . ?
C17 P Pt 114.41(5) . . ?
C2 C1 C5 107.68(14) . . ?
C2 C1 Fe 69.40(9) . . ?
C5 C1 Fe 69.83(9) . . ?
C2 C1 Sb 122.11(12) . . ?
C5 C1 Sb 129.68(12) . . ?
Fe C1 Sb 119.68(7) . . ?
C3 C2 C1 107.91(15) . . ?
C3 C2 Fe 70.25(9) . . ?
C1 C2 Fe 69.32(9) . . ?
C3 C2 H2 126.0 . . ?
C1 C2 H2 126.0 . . ?
Fe C2 H2 126.0 . . ?
C3 C4 C5 108.39(15) . . ?
C3 C4 Fe 69.66(9) . . ?
C5 C4 Fe 69.19(9) . . ?
C3 C4 H4 125.8 . . ?
C5 C4 H4 125.8 . . ?
Fe C4 H4 126.9 . . ?
C4 C3 C2 108.48(15) . . ?
C4 C3 Fe 70.03(9) . . ?
C2 C3 Fe 68.94(9) . . ?
C4 C3 H3 125.8 . . ?
C2 C3 H3 125.8 . . ?
Fe C3 H3 126.8 . . ?
C4 C5 C1 107.54(15) . . ?
C4 C5 Fe 69.98(9) . . ?
C1 C5 Fe 68.89(9) . . ?
C4 C5 H5 126.2 . . ?
C1 C5 H5 126.2 . . ?
Fe C5 H5 126.5 . . ?
C7 C6 C10 107.02(14) . . ?
C7 C6 P 124.69(12) . . ?
C10 C6 P 127.17(12) . . ?
C7 C6 Fe 68.97(9) . . ?
C10 C6 Fe 69.98(9) . . ?
P C6 Fe 135.43(9) . . ?
C8 C7 C6 108.10(15) . . ?
C8 C7 Fe 70.08(9) . . ?
C6 C7 Fe 69.60(9) . . ?
C8 C7 H7 126.0 . . ?
C6 C7 H7 126.0 . . ?
Fe C7 H7 125.9 . . ?
C9 C8 C7 108.31(15) . . ?
C9 C8 Fe 70.02(10) . . ?
C7 C8 Fe 68.96(9) . . ?
C9 C8 H8 125.8 . . ?
C7 C8 H8 125.8 . . ?
Fe C8 H8 126.7 . . ?
C8 C9 C10 108.51(15) . . ?
C8 C9 Fe 69.47(9) . . ?
C10 C9 Fe 69.88(9) . . ?
C8 C9 H9 125.7 . . ?
C10 C9 H9 125.7 . . ?
Fe C9 H9 126.5 . . ?
C9 C10 C6 108.06(15) . . ?
C9 C10 Fe 69.64(9) . . ?
C6 C10 Fe 68.73(9) . . ?
C9 C10 H10 126.0 . . ?
C6 C10 H10 126.0 . . ?
Fe C10 H10 127.2 . . ?
C16 C11 C12 110.23(13) . . ?
C16 C11 P 110.50(11) . . ?
C12 C11 P 111.00(11) . . ?
C16 C11 H11 108.3 . . ?
C12 C11 H11 108.3 . . ?
P C11 H11 108.3 . . ?
C13 C12 C11 111.76(14) . . ?
C13 C12 H12A 109.3 . . ?
C11 C12 H12A 109.3 . . ?
C13 C12 H12B 109.3 . . ?
C11 C12 H12B 109.3 . . ?
H12A C12 H12B 107.9 . . ?
C14 C13 C12 111.76(15) . . ?
C14 C13 H13A 109.3 . . ?
C12 C13 H13A 109.3 . . ?
C14 C13 H13B 109.3 . . ?
C12 C13 H13B 109.3 . . ?
H13A C13 H13B 107.9 . . ?
C15 C14 C13 110.29(15) . . ?
C15 C14 H14A 109.6 . . ?
C13 C14 H14A 109.6 . . ?
C15 C14 H14B 109.6 . . ?
C13 C14 H14B 109.6 . . ?
H14A C14 H14B 108.1 . . ?
C14 C15 C16 110.57(15) . . ?
C14 C15 H15A 109.5 . . ?
C16 C15 H15A 109.5 . . ?
C14 C15 H15B 109.5 . . ?
C16 C15 H15B 109.5 . . ?
H15A C15 H15B 108.1 . . ?
C15 C16 C11 111.90(14) . . ?
C15 C16 H16A 109.2 . . ?
C11 C16 H16A 109.2 . . ?
C15 C16 H16B 109.2 . . ?
C11 C16 H16B 109.2 . . ?
H16A C16 H16B 107.9 . . ?
C18 C17 C22 109.90(13) . . ?
C18 C17 P 111.90(11) . . ?
C22 C17 P 112.44(11) . . ?
C18 C17 H17 107.5 . . ?
C22 C17 H17 107.5 . . ?
P C17 H17 107.5 . . ?
C19 C18 C17 110.33(13) . . ?
C19 C18 H18A 109.6 . . ?
C17 C18 H18A 109.6 . . ?
C19 C18 H18B 109.6 . . ?
C17 C18 H18B 109.6 . . ?
H18A C18 H18B 108.1 . . ?
C20 C19 C18 111.09(13) . . ?
C20 C19 H19A 109.4 . . ?
C18 C19 H19A 109.4 . . ?
C20 C19 H19B 109.4 . . ?
C18 C19 H19B 109.4 . . ?
H19A C19 H19B 108.0 . . ?
C21 C20 C19 110.15(14) . . ?
C21 C20 H20A 109.6 . . ?
C19 C20 H20A 109.6 . . ?
C21 C20 H20B 109.6 . . ?
C19 C20 H20B 109.6 . . ?
H20A C20 H20B 108.1 . . ?
C20 C21 C22 112.48(14) . . ?
C20 C21 H21A 109.1 . . ?
C22 C21 H21A 109.1 . . ?
C20 C21 H21B 109.1 . . ?
C22 C21 H21B 109.1 . . ?
H21A C21 H21B 107.8 . . ?
C21 C22 C17 111.60(13) . . ?
C21 C22 H22A 109.3 . . ?
C17 C22 H22A 109.3 . . ?
C21 C22 H22B 109.3 . . ?
C17 C22 H22B 109.3 . . ?
H22A C22 H22B 108.0 . . ?
C28 C23 C24 119.87(15) . . ?
C28 C23 Sb 121.59(12) . . ?
C24 C23 Sb 118.49(12) . . ?
C25 C24 C23 119.97(16) . . ?
C25 C24 H24 120.0 . . ?
C23 C24 H24 120.0 . . ?
C26 C25 C24 120.08(16) . . ?
C26 C25 H25 120.0 . . ?
C24 C25 H25 120.0 . . ?
C25 C26 C27 119.99(17) . . ?
C25 C26 H26 120.0 . . ?
C27 C26 H26 120.0 . . ?
C26 C27 C28 120.29(17) . . ?
C26 C27 H27 119.9 . . ?
C28 C27 H27 119.9 . . ?
C23 C28 C27 119.80(16) . . ?
C23 C28 H28 120.1 . . ?
C27 C28 H28 120.1 . . ?
C34 C29 C30 119.97(15) . . ?
C34 C29 Sb 119.80(12) . . ?
C30 C29 Sb 120.20(12) . . ?
C31 C30 C29 119.80(16) . . ?
C31 C30 H30 120.1 . . ?
C29 C30 H30 120.1 . . ?
C32 C31 C30 120.15(16) . . ?
C32 C31 H31 119.9 . . ?
C30 C31 H31 119.9 . . ?
C33 C32 C31 120.09(17) . . ?
C33 C32 H32 120.0 . . ?
C31 C32 H32 120.0 . . ?
C32 C33 C34 120.15(17) . . ?
C32 C33 H33 119.9 . . ?
C34 C33 H33 119.9 . . ?
C29 C34 C33 119.81(16) . . ?
C29 C34 H34 120.1 . . ?
C33 C34 H34 120.1 . . ?
Cl2D C1S Cl1S 118.6(4) . . ?
Cl2D C1S Cl2S 15.8(4) . . ?
Cl1S C1S Cl2S 109.18(15) . . ?
Cl2D C1S H1SA 114.0 . . ?
Cl1S C1S H1SA 109.5 . . ?
Cl2S C1S H1SA 109.0 . . ?
Cl2D C1S H1SB 95.6 . . ?
Cl1S C1S H1SB 109.7 . . ?
Cl2S C1S H1SB 111.2 . . ?
H1SA C1S H1SB 108.2 . . ?

loop_
_geom_bond_atom_site_label_1
_geom_bond_atom_site_label_2
_geom_bond_distance
_geom_bond_site_symmetry_2
_geom_bond_publ_flag
Pt P 2.2525(4) . ?
Pt Cl1 2.3441(4) . ?
Pt Cl2 2.3762(4) . ?
Pt Sb 2.50853(13) . ?
Fe C7 2.0265(16) . ?
Fe C1 2.0309(16) . ?
Fe C2 2.0319(16) . ?
Fe C6 2.0350(15) . ?
Fe C8 2.0413(17) . ?
Fe C5 2.0435(16) . ?
Fe C9 2.0485(16) . ?
Fe C3 2.0492(16) . ?
Fe C10 2.0517(17) . ?
Fe C4 2.0541(16) . ?
Sb C1 2.1018(16) . ?
Sb C29 2.1279(16) . ?
Sb C23 2.1301(16) . ?
P C6 1.8053(16) . ?
P C11 1.8495(16) . ?
P C17 1.8513(16) . ?
C1 C2 1.432(2) . ?
C1 C5 1.436(2) . ?
C2 C3 1.423(2) . ?
C2 H2 0.9500 . ?
C4 C3 1.414(3) . ?
C4 C5 1.430(2) . ?
C4 H4 0.9500 . ?
C3 H3 0.9500 . ?
C5 H5 0.9500 . ?
C6 C7 1.436(2) . ?
C6 C10 1.441(2) . ?
C7 C8 1.423(2) . ?
C7 H7 0.9500 . ?
C8 C9 1.416(3) . ?
C8 H8 0.9500 . ?
C9 C10 1.419(2) . ?
C9 H9 0.9500 . ?
C10 H10 0.9500 . ?
C11 C16 1.531(2) . ?
C11 C12 1.534(2) . ?
C11 H11 1.0000 . ?
C12 C13 1.534(2) . ?
C12 H12A 0.9900 . ?
C12 H12B 0.9900 . ?
C13 C14 1.525(3) . ?
C13 H13A 0.9900 . ?
C13 H13B 0.9900 . ?
C14 C15 1.518(3) . ?
C14 H14A 0.9900 . ?
C14 H14B 0.9900 . ?
C15 C16 1.527(2) . ?
C15 H15A 0.9900 . ?
C15 H15B 0.9900 . ?
C16 H16A 0.9900 . ?
C16 H16B 0.9900 . ?
C17 C18 1.538(2) . ?
C17 C22 1.540(2) . ?
C17 H17 1.0000 . ?
C18 C19 1.531(2) . ?
C18 H18A 0.9900 . ?
C18 H18B 0.9900 . ?
C19 C20 1.525(2) . ?
C19 H19A 0.9900 . ?
C19 H19B 0.9900 . ?
C20 C21 1.523(2) . ?
C20 H20A 0.9900 . ?
C20 H20B 0.9900 . ?
C21 C22 1.532(2) . ?
C21 H21A 0.9900 . ?
C21 H21B 0.9900 . ?
C22 H22A 0.9900 . ?
C22 H22B 0.9900 . ?
C23 C28 1.390(2) . ?
C23 C24 1.393(2) . ?
C24 C25 1.391(2) . ?
C24 H24 0.9500 . ?
C25 C26 1.385(3) . ?
C25 H25 0.9500 . ?
C26 C27 1.387(3) . ?
C26 H26 0.9500 . ?
C27 C28 1.391(2) . ?
C27 H27 0.9500 . ?
C28 H28 0.9500 . ?
C29 C34 1.392(2) . ?
C29 C30 1.394(2) . ?
C30 C31 1.390(3) . ?
C30 H30 0.9500 . ?
C31 C32 1.389(3) . ?
C31 H31 0.9500 . ?
C32 C33 1.385(3) . ?
C32 H32 0.9500 . ?
C33 C34 1.393(2) . ?
C33 H33 0.9500 . ?
C34 H34 0.9500 . ?
C1S Cl2D 1.753(8) . ?
C1S Cl1S 1.770(2) . ?
C1S Cl2S 1.774(2) . ?
C1S H1SA 0.9900 . ?
C1S H1SB 0.9900 . ?
